data_7005444
loop_
_publ_author_name
'Baca, Svetlana G.'
'Adams, Harry'
'Sykes, Daniel'
'Faulkner, Stephen'
'Ward, Michael D.'

_publ_section_title
;
 Three-component coordination networks based on [Ru(phen)(CN)4]2?
 anions, near-infrared luminescent lanthanide(iii) cations, and
 ancillary oligopyridine ligands: structures and photophysical
 properties
;
_journal_issue 23
_journal_name_full 'Dalton Transactions'
_journal_page_first 2419
_journal_paper_doi 10.1039/b702235b
_journal_year 2007
_chemical_formula_sum 'C72 H80 Er2 N22 O20 Ru3'
_chemical_formula_weight 2211.31
_chemical_name_systematic
;
?
;
_space_group_IT_number 60
_symmetry_cell_setting orthorhombic
_symmetry_space_group_name_Hall '-P 2n 2ab'
_symmetry_space_group_name_H-M 'P b c n'
_atom_sites_solution_hydrogens geom
_atom_sites_solution_primary direct
_atom_sites_solution_secondary difmap
_audit_creation_method SHELXL-97
_cell_angle_alpha 90.00
_cell_angle_beta 90.00
_cell_angle_gamma 90.00
_cell_formula_units_Z 4
_cell_length_a 25.548(3)
_cell_length_b 26.416(3)
_cell_length_c 11.7932(11)
_cell_measurement_temperature 150(2)
_cell_volume 7958.9(15)
_computing_cell_refinement 'Bruker SMART'
_computing_data_collection 'Bruker SMART'
_computing_data_reduction 'Bruker SAINT'
_computing_molecular_graphics 'Bruker SHELXTL'
_computing_publication_material 'Bruker SHELXTL'
_computing_structure_refinement 'SHELXL-97 (Sheldrick, 1997)'
_computing_structure_solution 'SHELXS-97 (Sheldrick, 1990)'
_diffrn_ambient_temperature 150(2)
_diffrn_measured_fraction_theta_full 1.000
_diffrn_measured_fraction_theta_max 1.000
_diffrn_measurement_device_type 'Bruker APEX2 CCD area detector'
_diffrn_measurement_method 'phi and omega scans'
_diffrn_radiation_monochromator graphite
_diffrn_radiation_source 'fine-focus sealed tube'
_diffrn_radiation_type MoK\a
_diffrn_radiation_wavelength 0.71073
_diffrn_reflns_av_R_equivalents 0.0529
_diffrn_reflns_av_sigmaI/netI 0.0178
_diffrn_reflns_limit_h_max 30
_diffrn_reflns_limit_h_min -30
_diffrn_reflns_limit_k_max 31
_diffrn_reflns_limit_k_min -31
_diffrn_reflns_limit_l_max 14
_diffrn_reflns_limit_l_min -14
_diffrn_reflns_number 130827
_diffrn_reflns_theta_full 25.00
_diffrn_reflns_theta_max 25.00
_diffrn_reflns_theta_min 1.54
_exptl_absorpt_coefficient_mu 2.728
_exptl_absorpt_correction_T_max 0.6395
_exptl_absorpt_correction_T_min 0.5981
_exptl_absorpt_correction_type multi-scan
_exptl_absorpt_process_details sadabs
_exptl_crystal_colour orange
_exptl_crystal_density_diffrn 1.846
_exptl_crystal_density_method 'not measured'
_exptl_crystal_description block
_exptl_crystal_F_000 4376
_exptl_crystal_size_max 0.21
_exptl_crystal_size_mid 0.21
_exptl_crystal_size_min 0.18
_refine_diff_density_max 3.730
_refine_diff_density_min -1.333
_refine_diff_density_rms 0.157
_refine_ls_extinction_method none
_refine_ls_goodness_of_fit_ref 1.101
_refine_ls_hydrogen_treatment constr
_refine_ls_matrix_type full
_refine_ls_number_parameters 547
_refine_ls_number_reflns 7012
_refine_ls_number_restraints 6
_refine_ls_restrained_S_all 1.101
_refine_ls_R_factor_all 0.0425
_refine_ls_R_factor_gt 0.0405
_refine_ls_shift/su_max 0.001
_refine_ls_shift/su_mean 0.000
_refine_ls_structure_factor_coef Fsqd
_refine_ls_weighting_details 'calc w=1/[\s^2^(Fo^2^)+(0.0558P)^2^+59.3828P] where P=(Fo^2^+2Fc^2^)/3'
_refine_ls_weighting_scheme calc
_refine_ls_wR_factor_gt 0.1060
_refine_ls_wR_factor_ref 0.1079
_reflns_number_gt 6638
_reflns_number_total 7012
_reflns_threshold_expression >2sigma(I)
_cod_data_source_file b702235b.txt
_cod_data_source_block imw419m
_cod_original_cell_volume 7958.7(13)
_cod_original_sg_symbol_H-M Pbcn
_cod_database_code 7005444

loop_
_symmetry_equiv_pos_as_xyz
'x, y, z'
'-x+1/2, -y+1/2, z+1/2'
'-x, y, -z+1/2'
'x+1/2, -y+1/2, -z'
'-x, -y, -z'
'x-1/2, y-1/2, -z-1/2'
'x, -y, z-1/2'
'-x-1/2, y-1/2, z'

loop_
_atom_site_label
_atom_site_type_symbol
_atom_site_fract_x
_atom_site_fract_y
_atom_site_fract_z
_atom_site_U_iso_or_equiv
_atom_site_adp_type
_atom_site_occupancy
_atom_site_symmetry_multiplicity
_atom_site_calc_flag
_atom_site_refinement_flags
_atom_site_disorder_assembly
_atom_site_disorder_group
Er1 Er 0.639793(9) 0.279301(9) 0.329089(19) 0.01285(10) Uani 1 1 d . . .
Ru1 Ru 0.5000 0.13365(2) 0.2500 0.01253(14) Uani 1 2 d S . .
Ru2 Ru 0.755488(16) 0.381519(15) 0.00726(3) 0.01198(11) Uani 1 1 d . . .
C1 C 0.5422(2) 0.2858(2) 0.1261(5) 0.0195(11) Uani 1 1 d . . .
H1 H 0.5433 0.2501 0.1343 0.023 Uiso 1 1 calc R . .
C2 C 0.5125(2) 0.3064(2) 0.0377(5) 0.0238(12) Uani 1 1 d . . .
H2 H 0.4935 0.2848 -0.0119 0.029 Uiso 1 1 calc R . .
C3 C 0.5110(2) 0.3574(2) 0.0230(5) 0.0251(13) Uani 1 1 d . . .
H3 H 0.4921 0.3716 -0.0386 0.030 Uiso 1 1 calc R . .
C4 C 0.5376(2) 0.3891(2) 0.0996(5) 0.0213(12) Uani 1 1 d . . .
C5 C 0.5357(2) 0.4430(2) 0.0935(5) 0.0261(13) Uani 1 1 d . . .
H5 H 0.5195 0.4586 0.0300 0.031 Uiso 1 1 calc R . .
C6 C 0.5562(2) 0.4723(2) 0.1754(5) 0.0270(14) Uani 1 1 d . . .
H6 H 0.5538 0.5081 0.1703 0.032 Uiso 1 1 calc R . .
C7 C 0.5820(2) 0.4492(2) 0.2710(5) 0.0222(12) Uani 1 1 d . . .
C8 C 0.5999(2) 0.4776(2) 0.3639(5) 0.0257(13) Uani 1 1 d . . .
H8 H 0.5951 0.5133 0.3659 0.031 Uiso 1 1 calc R . .
C9 C 0.6242(2) 0.4533(2) 0.4513(5) 0.0254(13) Uani 1 1 d . . .
H9 H 0.6355 0.4717 0.5161 0.030 Uiso 1 1 calc R . .
C10 C 0.6323(2) 0.4010(2) 0.4445(5) 0.0224(12) Uani 1 1 d . . .
H10 H 0.6513 0.3850 0.5038 0.027 Uiso 1 1 calc R . .
C11 C 0.5887(2) 0.3964(2) 0.2754(5) 0.0175(11) Uani 1 1 d . . .
C12 C 0.5650(2) 0.3652(2) 0.1884(5) 0.0187(11) Uani 1 1 d . . .
C13 C 0.7114(2) 0.4641(2) 0.1728(4) 0.0178(11) Uani 1 1 d . . .
H13 H 0.6964 0.4370 0.2149 0.021 Uiso 1 1 calc R . .
C14 C 0.7045(2) 0.5135(2) 0.2113(5) 0.0190(11) Uani 1 1 d . . .
H14 H 0.6852 0.5196 0.2788 0.023 Uiso 1 1 calc R . .
C15 C 0.7254(2) 0.5533(2) 0.1526(5) 0.0204(12) Uani 1 1 d . . .
H15 H 0.7206 0.5870 0.1788 0.024 Uiso 1 1 calc R . .
C16 C 0.7542(2) 0.5439(2) 0.0530(4) 0.0163(11) Uani 1 1 d . . .
C17 C 0.7796(2) 0.5827(2) -0.0119(5) 0.0220(12) Uani 1 1 d . . .
H17 H 0.7767 0.6170 0.0114 0.026 Uiso 1 1 calc R . .
C18 C 0.8075(2) 0.5712(2) -0.1055(5) 0.0212(12) Uani 1 1 d . . .
H18 H 0.8236 0.5977 -0.1476 0.025 Uiso 1 1 calc R . .
C19 C 0.8133(2) 0.5198(2) -0.1424(4) 0.0164(11) Uani 1 1 d . . .
C20 C 0.8431(2) 0.5059(2) -0.2376(4) 0.0182(11) Uani 1 1 d . . .
H20 H 0.8592 0.5311 -0.2833 0.022 Uiso 1 1 calc R . .
C21 C 0.8487(2) 0.4557(2) -0.2638(4) 0.0178(11) Uani 1 1 d . . .
H21 H 0.8687 0.4458 -0.3280 0.021 Uiso 1 1 calc R . .
C22 C 0.8247(2) 0.4191(2) -0.1952(4) 0.0158(11) Uani 1 1 d . . .
H22 H 0.8298 0.3844 -0.2133 0.019 Uiso 1 1 calc R . .
C23 C 0.7899(2) 0.4806(2) -0.0797(4) 0.0142(10) Uani 1 1 d . . .
C24 C 0.75958(19) 0.4929(2) 0.0198(4) 0.0139(10) Uani 1 1 d . . .
C25 C 0.6867(2) 0.3838(2) -0.0827(5) 0.0237(13) Uani 1 1 d . . .
C26 C 0.8226(2) 0.37602(19) 0.0991(4) 0.0166(11) Uani 1 1 d . . .
C27 C 0.7819(2) 0.3205(2) -0.0722(4) 0.0157(11) Uani 1 1 d . . .
C28 C 0.7157(2) 0.34325(19) 0.1224(4) 0.0156(11) Uani 1 1 d . . .
C29 C 0.5626(2) 0.0724(2) 0.4318(4) 0.0173(11) Uani 1 1 d . . .
H29 H 0.5738 0.1041 0.4611 0.021 Uiso 1 1 calc R . .
C30 C 0.5776(2) 0.0279(2) 0.4874(5) 0.0211(12) Uani 1 1 d . . .
H30 H 0.5984 0.0300 0.5540 0.025 Uiso 1 1 calc R . .
C31 C 0.5628(2) -0.0185(2) 0.4472(5) 0.0212(12) Uani 1 1 d . . .
H31 H 0.5732 -0.0486 0.4853 0.025 Uiso 1 1 calc R . .
C32 C 0.5318(2) -0.0211(2) 0.3483(5) 0.0185(11) Uani 1 1 d . . .
C33 C 0.5152(2) -0.0678(2) 0.2969(5) 0.0235(12) Uani 1 1 d . . .
H33A H 0.5258 -0.0991 0.3294 0.028 Uiso 1 1 calc R . .
C34 C 0.5169(2) 0.02503(19) 0.2981(5) 0.0144(10) Uani 1 1 d . . .
C35 C 0.5430(2) 0.1865(2) 0.3228(4) 0.0136(11) Uani 1 1 d . . .
C36 C 0.5559(2) 0.13623(19) 0.1264(5) 0.0173(11) Uani 1 1 d . . .
N1 N 0.56889(18) 0.31421(17) 0.1992(4) 0.0181(10) Uani 1 1 d . . .
N2 N 0.61499(18) 0.37243(18) 0.3599(4) 0.0185(10) Uani 1 1 d . . .
N3 N 0.73846(17) 0.45334(17) 0.0783(4) 0.0147(9) Uani 1 1 d . . .
N4 N 0.79509(17) 0.43066(16) -0.1062(4) 0.0145(9) Uani 1 1 d . . .
N5 N 0.86149(19) 0.37104(19) 0.1498(4) 0.0203(10) Uani 1 1 d . . .
N6 N 0.6460(2) 0.3835(2) -0.1257(6) 0.0446(17) Uani 1 1 d . . .
N8 N 0.69040(18) 0.32313(18) 0.1906(4) 0.0173(10) Uani 1 1 d . . .
N9 N 0.53270(17) 0.07133(17) 0.3379(3) 0.0143(9) Uani 1 1 d . . .
N10 N 0.57201(19) 0.21828(17) 0.3519(4) 0.0192(10) Uani 1 1 d . . .
N11 N 0.80378(19) 0.28852(18) -0.1206(4) 0.0201(10) Uani 1 1 d . . .
N12 N 0.58796(19) 0.14149(18) 0.0572(4) 0.0216(10) Uani 1 1 d . . .
O1W O 0.61531(17) 0.28134(15) 0.5206(3) 0.0244(9) Uani 1 1 d . . .
H1B H 0.6077 0.3125 0.5281 0.029 Uiso 1 1 d R . .
H1C H 0.6011 0.2573 0.5573 0.029 Uiso 1 1 d R . .
O2W O 0.71293(14) 0.31438(14) 0.4246(3) 0.0175(8) Uani 1 1 d . . .
H2B H 0.7395 0.3114 0.3818 0.021 Uiso 1 1 d R . .
H2C H 0.7229 0.3009 0.4864 0.021 Uiso 1 1 d R . .
O3W O 0.64671(15) 0.22845(15) 0.1580(3) 0.0176(8) Uani 1 1 d . . .
H3B H 0.6307 0.2002 0.1592 0.021 Uiso 1 1 d R . .
H3C H 0.6451 0.2510 0.1068 0.021 Uiso 1 1 d R . .
O4W O 0.56227(15) 0.20641(15) 0.6439(3) 0.0214(8) Uani 1 1 d . . .
H4B H 0.5801 0.1807 0.6246 0.026 Uiso 1 1 d R . .
H4C H 0.5567 0.2081 0.7149 0.026 Uiso 1 1 d R . .
O5W O 0.5678(7) 0.3645(5) 0.7018(13) 0.086(4) Uani 0.50 1 d PU A 1
O5W' O 0.5462(6) 0.4060(5) 0.7435(12) 0.082(4) Uani 0.50 1 d PU B 2
O6W O 0.45213(16) 0.20708(16) 0.6195(4) 0.0270(9) Uani 1 1 d . . .
H6B H 0.4852 0.2107 0.6229 0.032 Uiso 1 1 d R . .
H6C H 0.4415 0.1822 0.5799 0.032 Uiso 1 1 d R . .
O7W O 0.36507(15) 0.26804(16) 0.5596(3) 0.0225(9) Uani 1 1 d . . .
H7B H 0.3593 0.2993 0.5673 0.027 Uiso 1 1 d R . .
H7C H 0.3930 0.2547 0.5852 0.027 Uiso 1 1 d R . .
O8W O 0.69826(16) 0.20681(16) 0.7989(4) 0.0260(9) Uani 1 1 d . . .
H8B H 0.6811 0.1857 0.7591 0.031 Uiso 1 1 d R . .
H8C H 0.6760 0.2249 0.8337 0.031 Uiso 1 1 d R . .
O9W O 0.7397(3) 0.2774(2) 0.6374(5) 0.0567(16) Uani 1 1 d . . .
H9C H 0.7707 0.2891 0.6391 0.068 Uiso 1 1 d R . .
H9BB H 0.7024 0.2966 0.6666 0.068 Uiso 1 1 d R . .
O10W O 0.6588(3) 0.3357(3) 0.6722(5) 0.0661(18) Uani 1 1 d . . .
H10B H 0.6868 0.3528 0.6652 0.079 Uiso 1 1 d R . .
H10C H 0.6492 0.3493 0.7341 0.079 Uiso 1 1 d R . .

loop_
_atom_site_aniso_label
_atom_site_aniso_U_11
_atom_site_aniso_U_22
_atom_site_aniso_U_33
_atom_site_aniso_U_23
_atom_site_aniso_U_13
_atom_site_aniso_U_12
Er1 0.01452(15) 0.01591(15) 0.00812(14) 0.00137(8) 0.00037(8) -0.00131(9)
Ru1 0.0137(3) 0.0161(3) 0.0078(3) 0.000 -0.0006(2) 0.000
Ru2 0.0145(2) 0.0145(2) 0.0069(2) 0.00008(15) 0.00110(15) -0.00058(16)
C1 0.018(3) 0.024(3) 0.016(3) 0.001(2) 0.001(2) -0.005(2)
C2 0.018(3) 0.039(3) 0.014(3) -0.001(2) 0.000(2) 0.000(2)
C3 0.019(3) 0.039(4) 0.018(3) 0.004(3) -0.001(2) 0.002(3)
C4 0.016(3) 0.030(3) 0.018(3) 0.006(2) 0.005(2) 0.002(2)
C5 0.023(3) 0.034(3) 0.021(3) 0.009(3) 0.002(2) 0.010(3)
C6 0.027(3) 0.024(3) 0.030(3) 0.009(2) 0.010(3) 0.009(3)
C7 0.018(3) 0.030(3) 0.019(3) 0.003(2) 0.008(2) 0.002(2)
C8 0.024(3) 0.022(3) 0.031(3) -0.002(3) 0.009(3) 0.004(2)
C9 0.022(3) 0.029(3) 0.026(3) -0.007(3) 0.001(2) 0.000(2)
C10 0.025(3) 0.022(3) 0.021(3) -0.002(2) 0.000(2) 0.001(2)
C11 0.014(2) 0.022(3) 0.017(3) 0.005(2) 0.003(2) 0.002(2)
C12 0.017(3) 0.025(3) 0.014(3) 0.002(2) 0.006(2) -0.001(2)
C13 0.017(3) 0.028(3) 0.008(2) 0.001(2) 0.002(2) 0.000(2)
C14 0.019(3) 0.025(3) 0.013(3) -0.005(2) 0.002(2) 0.004(2)
C15 0.020(3) 0.020(3) 0.021(3) -0.007(2) -0.005(2) 0.006(2)
C16 0.021(3) 0.017(3) 0.011(2) 0.002(2) -0.002(2) 0.007(2)
C17 0.028(3) 0.017(3) 0.021(3) -0.002(2) -0.002(2) 0.006(2)
C18 0.030(3) 0.019(3) 0.015(3) 0.007(2) -0.001(2) -0.003(2)
C19 0.021(3) 0.019(3) 0.009(2) 0.004(2) -0.003(2) -0.001(2)
C20 0.022(3) 0.024(3) 0.008(2) 0.006(2) -0.001(2) -0.004(2)
C21 0.017(3) 0.026(3) 0.010(2) 0.002(2) 0.001(2) 0.000(2)
C22 0.017(3) 0.019(3) 0.011(2) -0.001(2) 0.000(2) 0.000(2)
C23 0.015(2) 0.019(3) 0.009(2) 0.0018(19) -0.002(2) -0.001(2)
C24 0.014(2) 0.019(3) 0.009(2) 0.001(2) -0.0023(19) 0.004(2)
C25 0.030(3) 0.020(3) 0.021(3) 0.007(2) -0.001(3) -0.007(2)
C26 0.024(3) 0.016(3) 0.010(2) -0.001(2) 0.007(2) -0.002(2)
C27 0.020(3) 0.018(3) 0.010(2) 0.004(2) 0.000(2) -0.006(2)
C28 0.018(3) 0.015(3) 0.013(3) -0.003(2) -0.005(2) 0.003(2)
C29 0.017(3) 0.023(3) 0.012(2) -0.001(2) 0.001(2) -0.001(2)
C30 0.019(3) 0.032(3) 0.012(3) 0.007(2) -0.002(2) 0.001(2)
C31 0.021(3) 0.026(3) 0.016(3) 0.009(2) 0.003(2) 0.003(2)
C32 0.015(3) 0.022(3) 0.018(3) 0.002(2) 0.004(2) 0.001(2)
C33 0.026(3) 0.020(3) 0.025(3) 0.004(2) 0.005(2) 0.001(2)
C34 0.014(2) 0.013(2) 0.016(3) 0.000(2) 0.004(2) 0.001(2)
C35 0.014(2) 0.017(3) 0.010(2) 0.0022(19) 0.0009(19) 0.001(2)
C36 0.022(3) 0.013(3) 0.016(3) -0.001(2) -0.007(2) 0.002(2)
N1 0.017(2) 0.024(2) 0.014(2) 0.0043(19) 0.0012(18) -0.0033(19)
N2 0.018(2) 0.025(2) 0.013(2) 0.0008(19) 0.0010(19) 0.0008(19)
N3 0.016(2) 0.019(2) 0.010(2) -0.0017(17) -0.0003(17) -0.0008(18)
N4 0.016(2) 0.018(2) 0.009(2) 0.0000(17) -0.0035(17) -0.0004(18)
N5 0.025(3) 0.022(3) 0.014(2) -0.0015(19) -0.001(2) -0.0004(19)
N6 0.036(3) 0.047(4) 0.050(4) 0.022(3) -0.026(3) -0.017(3)
N8 0.018(2) 0.023(2) 0.010(2) 0.0013(18) 0.0015(18) -0.0004(19)
N9 0.015(2) 0.018(2) 0.010(2) 0.0018(16) -0.0005(17) 0.0021(18)
N10 0.025(3) 0.025(3) 0.009(2) 0.0038(18) 0.0009(19) 0.004(2)
N11 0.023(2) 0.023(2) 0.015(2) 0.0002(19) 0.0026(19) -0.003(2)
N12 0.024(3) 0.024(2) 0.017(2) -0.0015(19) 0.005(2) 0.001(2)
O1W 0.032(2) 0.023(2) 0.018(2) 0.0028(16) 0.0087(18) -0.0009(17)
O2W 0.0168(18) 0.023(2) 0.0123(18) 0.0029(15) 0.0017(15) -0.0006(15)
O3W 0.023(2) 0.0153(19) 0.015(2) 0.0024(15) 0.0001(15) -0.0048(15)
O4W 0.023(2) 0.023(2) 0.0174(19) 0.0026(16) 0.0043(16) 0.0050(17)
O5W 0.117(9) 0.066(6) 0.075(7) 0.023(6) -0.058(7) -0.022(6)
O5W' 0.114(9) 0.057(6) 0.073(7) 0.028(6) -0.058(7) -0.025(6)
O6W 0.023(2) 0.034(2) 0.023(2) -0.0029(18) -0.0016(17) 0.0005(18)
O7W 0.026(2) 0.025(2) 0.016(2) 0.0000(17) 0.0003(16) 0.0037(17)
O8W 0.024(2) 0.028(2) 0.026(2) -0.0082(18) 0.0023(18) 0.0013(18)
O9W 0.062(4) 0.072(4) 0.036(3) 0.010(3) -0.014(3) -0.013(3)
O10W 0.077(5) 0.060(4) 0.061(4) -0.011(3) 0.005(3) -0.014(4)

loop_
_atom_type_symbol
_atom_type_description
_atom_type_scat_dispersion_real
_atom_type_scat_dispersion_imag
_atom_type_scat_source
C C 0.0033 0.0016 'International Tables Vol C Tables 4.2.6.8 and 6.1.1.4'
H H 0.0000 0.0000 'International Tables Vol C Tables 4.2.6.8 and 6.1.1.4'
N N 0.0061 0.0033 'International Tables Vol C Tables 4.2.6.8 and 6.1.1.4'
O O 0.0106 0.0060 'International Tables Vol C Tables 4.2.6.8 and 6.1.1.4'
Ru Ru -1.2594 0.8363 'International Tables Vol C Tables 4.2.6.8 and 6.1.1.4'
Er Er -0.2586 4.9576 'International Tables Vol C Tables 4.2.6.8 and 6.1.1.4'

loop_
_geom_angle_atom_site_label_1
_geom_angle_atom_site_label_2
_geom_angle_atom_site_label_3
_geom_angle
_geom_angle_site_symmetry_1
_geom_angle_site_symmetry_3
_geom_angle_publ_flag
O1W Er1 O2W 75.13(14) . . ?
O1W Er1 N11 86.48(15) . 2_655 ?
O2W Er1 N11 72.40(14) . 2_655 ?
O1W Er1 N10 73.31(15) . . ?
O2W Er1 N10 141.66(14) . . ?
N11 Er1 N10 84.41(16) 2_655 . ?
O1W Er1 N8 142.55(15) . . ?
O2W Er1 N8 73.03(14) . . ?
N11 Er1 N8 102.03(16) 2_655 . ?
N10 Er1 N8 143.20(15) . . ?
O1W Er1 O3W 146.30(14) . . ?
O2W Er1 O3W 123.59(13) . . ?
N11 Er1 O3W 75.30(15) 2_655 . ?
N10 Er1 O3W 76.84(14) . . ?
N8 Er1 O3W 70.13(14) . . ?
O1W Er1 N1 112.43(15) . . ?
O2W Er1 N1 134.86(14) . . ?
N11 Er1 N1 148.84(15) 2_655 . ?
N10 Er1 N1 78.21(15) . . ?
N8 Er1 N1 78.32(15) . . ?
O3W Er1 N1 75.67(14) . . ?
O1W Er1 N2 77.04(14) . . ?
O2W Er1 N2 75.68(14) . . ?
N11 Er1 N2 146.90(15) 2_655 . ?
N10 Er1 N2 116.97(15) . . ?
N8 Er1 N2 76.41(15) . . ?
O3W Er1 N2 131.70(14) . . ?
N1 Er1 N2 64.02(15) . . ?
C35 Ru1 C35 89.9(3) . 3_655 ?
C35 Ru1 C36 93.2(2) . 3_655 ?
C35 Ru1 C36 84.1(2) 3_655 3_655 ?
C35 Ru1 C36 84.1(2) . . ?
C35 Ru1 C36 93.2(2) 3_655 . ?
C36 Ru1 C36 176.2(3) 3_655 . ?
C35 Ru1 N9 169.38(19) . 3_655 ?
C35 Ru1 N9 96.75(19) 3_655 3_655 ?
C36 Ru1 N9 95.73(18) 3_655 3_655 ?
C36 Ru1 N9 87.26(18) . 3_655 ?
C35 Ru1 N9 96.75(19) . . ?
C35 Ru1 N9 169.38(19) 3_655 . ?
C36 Ru1 N9 87.26(18) 3_655 . ?
C36 Ru1 N9 95.73(18) . . ?
N9 Ru1 N9 77.9(2) 3_655 . ?
C28 Ru2 C27 94.8(2) . . ?
C28 Ru2 C26 91.8(2) . . ?
C27 Ru2 C26 84.7(2) . . ?
C28 Ru2 C25 86.0(2) . . ?
C27 Ru2 C25 94.0(2) . . ?
C26 Ru2 C25 177.3(2) . . ?
C28 Ru2 N3 94.66(19) . . ?
C27 Ru2 N3 169.88(19) . . ?
C26 Ru2 N3 91.52(18) . . ?
C25 Ru2 N3 90.1(2) . . ?
C28 Ru2 N4 173.07(19) . . ?
C27 Ru2 N4 92.11(19) . . ?
C26 Ru2 N4 88.70(18) . . ?
C25 Ru2 N4 93.67(19) . . ?
N3 Ru2 N4 78.41(16) . . ?
N1 C1 C2 122.8(5) . . ?
N1 C1 H1 118.6 . . ?
C2 C1 H1 118.6 . . ?
C3 C2 C1 119.6(6) . . ?
C3 C2 H2 120.2 . . ?
C1 C2 H2 120.2 . . ?
C2 C3 C4 119.7(5) . . ?
C2 C3 H3 120.2 . . ?
C4 C3 H3 120.2 . . ?
C3 C4 C12 116.8(5) . . ?
C3 C4 C5 123.0(5) . . ?
C12 C4 C5 120.1(5) . . ?
C6 C5 C4 121.6(5) . . ?
C6 C5 H5 119.2 . . ?
C4 C5 H5 119.2 . . ?
C5 C6 C7 119.8(6) . . ?
C5 C6 H6 120.1 . . ?
C7 C6 H6 120.1 . . ?
C8 C7 C11 117.5(5) . . ?
C8 C7 C6 122.2(6) . . ?
C11 C7 C6 120.3(5) . . ?
C9 C8 C7 119.1(6) . . ?
C9 C8 H8 120.4 . . ?
C7 C8 H8 120.4 . . ?
C8 C9 C10 119.3(6) . . ?
C8 C9 H9 120.4 . . ?
C10 C9 H9 120.4 . . ?
N2 C10 C9 123.7(6) . . ?
N2 C10 H10 118.2 . . ?
C9 C10 H10 118.2 . . ?
N2 C11 C7 123.4(5) . . ?
N2 C11 C12 117.3(5) . . ?
C7 C11 C12 119.2(5) . . ?
N1 C12 C4 123.5(5) . . ?
N1 C12 C11 118.0(5) . . ?
C4 C12 C11 118.5(5) . . ?
N3 C13 C14 122.2(5) . . ?
N3 C13 H13 118.9 . . ?
C14 C13 H13 118.9 . . ?
C15 C14 C13 120.4(5) . . ?
C15 C14 H14 119.8 . . ?
C13 C14 H14 119.8 . . ?
C14 C15 C16 119.4(5) . . ?
C14 C15 H15 120.3 . . ?
C16 C15 H15 120.3 . . ?
C15 C16 C24 116.8(5) . . ?
C15 C16 C17 123.7(5) . . ?
C24 C16 C17 119.4(5) . . ?
C18 C17 C16 121.1(5) . . ?
C18 C17 H17 119.5 . . ?
C16 C17 H17 119.5 . . ?
C17 C18 C19 121.1(5) . . ?
C17 C18 H18 119.5 . . ?
C19 C18 H18 119.5 . . ?
C20 C19 C23 117.3(5) . . ?
C20 C19 C18 123.2(5) . . ?
C23 C19 C18 119.5(5) . . ?
C21 C20 C19 119.4(5) . . ?
C21 C20 H20 120.3 . . ?
C19 C20 H20 120.3 . . ?
C20 C21 C22 119.5(5) . . ?
C20 C21 H21 120.2 . . ?
C22 C21 H21 120.2 . . ?
N4 C22 C21 123.1(5) . . ?
N4 C22 H22 118.5 . . ?
C21 C22 H22 118.5 . . ?
N4 C23 C19 123.4(5) . . ?
N4 C23 C24 117.1(5) . . ?
C19 C23 C24 119.5(5) . . ?
N3 C24 C16 123.6(5) . . ?
N3 C24 C23 116.9(5) . . ?
C16 C24 C23 119.5(5) . . ?
N6 C25 Ru2 174.4(6) . . ?
N5 C26 Ru2 177.3(5) . . ?
N11 C27 Ru2 170.5(5) . . ?
N8 C28 Ru2 176.0(5) . . ?
N9 C29 C30 121.6(5) . . ?
N9 C29 H29 119.2 . . ?
C30 C29 H29 119.2 . . ?
C31 C30 C29 121.0(5) . . ?
C31 C30 H30 119.5 . . ?
C29 C30 H30 119.5 . . ?
C30 C31 C32 119.0(5) . . ?
C30 C31 H31 120.5 . . ?
C32 C31 H31 120.5 . . ?
C34 C32 C31 117.3(5) . . ?
C34 C32 C33 119.1(5) . . ?
C31 C32 C33 123.7(5) . . ?
C33 C33 C32 120.9(3) 3_655 . ?
C33 C33 H33A 119.5 3_655 . ?
C32 C33 H33A 119.5 . . ?
N9 C34 C32 123.3(5) . . ?
N9 C34 C34 116.8(3) . 3_655 ?
C32 C34 C34 119.9(3) . 3_655 ?
N10 C35 Ru1 170.8(4) . . ?
N12 C36 Ru1 175.0(5) . . ?
C1 N1 C12 117.5(5) . . ?
C1 N1 Er1 123.4(4) . . ?
C12 N1 Er1 117.9(4) . . ?
C10 N2 C11 116.8(5) . . ?
C10 N2 Er1 124.7(4) . . ?
C11 N2 Er1 117.8(4) . . ?
C13 N3 C24 117.6(5) . . ?
C13 N3 Ru2 128.5(4) . . ?
C24 N3 Ru2 113.9(3) . . ?
C22 N4 C23 117.3(4) . . ?
C22 N4 Ru2 129.0(4) . . ?
C23 N4 Ru2 113.7(3) . . ?
C28 N8 Er1 178.1(4) . . ?
C29 N9 C34 117.9(5) . . ?
C29 N9 Ru1 127.6(4) . . ?
C34 N9 Ru1 114.2(3) . . ?
C35 N10 Er1 155.8(4) . . ?
C27 N11 Er1 164.3(4) . 2_654 ?
Er1 O1W H1B 100.6 . . ?
Er1 O1W H1C 125.9 . . ?
H1B O1W H1C 125.0 . . ?
Er1 O2W H2B 108.1 . . ?
Er1 O2W H2C 118.6 . . ?
H2B O2W H2C 103.4 . . ?
Er1 O3W H3B 115.9 . . ?
Er1 O3W H3C 101.4 . . ?
H3B O3W H3C 127.2 . . ?
H4B O4W H4C 113.3 . . ?
H6B O6W H6C 115.5 . . ?
H7B O7W H7C 120.9 . . ?
H8B O8W H8C 106.8 . . ?
H9C O9W H9BB 127.8 . . ?
H10B O10W H10C 95.9 . . ?

loop_
_geom_bond_atom_site_label_1
_geom_bond_atom_site_label_2
_geom_bond_distance
_geom_bond_site_symmetry_2
_geom_bond_publ_flag
Er1 O1W 2.344(4) . ?
Er1 O2W 2.370(4) . ?
Er1 N11 2.375(5) 2_655 ?
Er1 N10 2.381(5) . ?
Er1 N8 2.383(4) . ?
Er1 O3W 2.430(4) . ?
Er1 N1 2.545(5) . ?
Er1 N2 2.566(5) . ?
Ru1 C35 1.974(5) . ?
Ru1 C35 1.974(5) 3_655 ?
Ru1 C36 2.041(6) 3_655 ?
Ru1 C36 2.041(6) . ?
Ru1 N9 2.117(4) 3_655 ?
Ru1 N9 2.117(4) . ?
Ru2 C28 1.974(5) . ?
Ru2 C27 1.982(5) . ?
Ru2 C26 2.034(6) . ?
Ru2 C25 2.053(6) . ?
Ru2 N3 2.119(4) . ?
Ru2 N4 2.121(4) . ?
C1 N1 1.331(7) . ?
C1 C2 1.399(8) . ?
C1 H1 0.9500 . ?
C2 C3 1.360(9) . ?
C2 H2 0.9500 . ?
C3 C4 1.406(9) . ?
C3 H3 0.9500 . ?
C4 C12 1.409(8) . ?
C4 C5 1.428(8) . ?
C5 C6 1.344(9) . ?
C5 H5 0.9500 . ?
C6 C7 1.441(8) . ?
C6 H6 0.9500 . ?
C7 C8 1.404(9) . ?
C7 C11 1.406(8) . ?
C8 C9 1.364(9) . ?
C8 H8 0.9500 . ?
C9 C10 1.401(8) . ?
C9 H9 0.9500 . ?
C10 N2 1.327(8) . ?
C10 H10 0.9500 . ?
C11 N2 1.358(7) . ?
C11 C12 1.450(8) . ?
C12 N1 1.355(7) . ?
C13 N3 1.342(7) . ?
C13 C14 1.395(8) . ?
C13 H13 0.9500 . ?
C14 C15 1.366(8) . ?
C14 H14 0.9500 . ?
C15 C16 1.408(8) . ?
C15 H15 0.9500 . ?
C16 C24 1.409(7) . ?
C16 C17 1.434(8) . ?
C17 C18 1.349(8) . ?
C17 H17 0.9500 . ?
C18 C19 1.434(8) . ?
C18 H18 0.9500 . ?
C19 C20 1.405(8) . ?
C19 C23 1.406(7) . ?
C20 C21 1.368(8) . ?
C20 H20 0.9500 . ?
C21 C22 1.403(8) . ?
C21 H21 0.9500 . ?
C22 N4 1.330(7) . ?
C22 H22 0.9500 . ?
C23 N4 1.363(7) . ?
C23 C24 1.442(7) . ?
C24 N3 1.363(7) . ?
C25 N6 1.159(8) . ?
C26 N5 1.166(7) . ?
C27 N11 1.164(7) . ?
C28 N8 1.162(7) . ?
C29 N9 1.345(7) . ?
C29 C30 1.399(8) . ?
C29 H29 0.9500 . ?
C30 C31 1.369(8) . ?
C30 H30 0.9500 . ?
C31 C32 1.411(8) . ?
C31 H31 0.9500 . ?
C32 C34 1.407(7) . ?
C32 C33 1.440(8) . ?
C33 C33 1.352(12) 3_655 ?
C33 H33A 0.9500 . ?
C34 N9 1.371(7) . ?
C34 C34 1.426(11) 3_655 ?
C35 N10 1.170(7) . ?
C36 N12 1.165(7) . ?
N11 Er1 2.375(5) 2_654 ?
O1W H1B 0.8500 . ?
O1W H1C 0.8501 . ?
O2W H2B 0.8501 . ?
O2W H2C 0.8501 . ?
O3W H3B 0.8500 . ?
O3W H3C 0.8502 . ?
O4W H4B 0.8501 . ?
O4W H4C 0.8500 . ?
O6W H6B 0.8499 . ?
O6W H6C 0.8500 . ?
O7W H7B 0.8447 . ?
O7W H7C 0.8506 . ?
O8W H8B 0.8500 . ?
O8W H8C 0.8500 . ?
O9W H9C 0.8499 . ?
O9W H9BB 1.1324 . ?
O10W H10B 0.8498 . ?
O10W H10C 0.8500 . ?

loop_
_geom_hbond_atom_site_label_D
_geom_hbond_atom_site_label_H
_geom_hbond_atom_site_label_A
_geom_hbond_distance_DH
_geom_hbond_distance_HA
_geom_hbond_distance_DA
_geom_hbond_angle_DHA
_geom_hbond_site_symmetry_A
O1W H1B N2 0.85 2.55 3.063(6) 120.3 .
O1W H1C O4W 0.85 1.96 2.805(6) 174.2 .
O2W H2B O8W 0.85 1.93 2.768(6) 169.5 2_654
O2W H2C O9W 0.85 1.93 2.778(7) 171.9 .
O3W H3B N12 0.85 2.25 2.991(6) 146.1 .
O3W H3C O7W 0.85 2.03 2.788(5) 148.1 3_655
O4W H4B N5 0.85 2.04 2.826(6) 152.5 2_655
O4W H4C O6W 0.85 1.97 2.815(6) 175.2 3_656
O6W H6B O4W 0.85 1.99 2.829(6) 169.4 .
O6W H6C N12 0.85 2.08 2.896(6) 160.2 3_655
O7W H7B N6 0.84 2.33 3.161(7) 167.2 3_655
O7W H7C O6W 0.85 2.01 2.835(6) 164.2 .
O8W H8B N5 0.85 2.26 3.106(6) 177.7 2_655
O8W H8C O7W 0.85 1.99 2.832(6) 168.1 3_656
O9W H9C O3W 0.85 2.17 2.916(8) 146.1 2_655
O10W H10B O9W 0.85 2.43 2.610(10) 92.7 .
O10W H10C N6 0.85 1.89 2.717(10) 165.5 1_556
